data_1508792
loop_
_publ_author_name
'Das, Jayanta'
'Koswatta, Panduka B.'
'Jones, J. Daniel'
'Yousufuddin, Muhammed'
'Lovely, Carl J.'

_publ_section_title
;
 Total syntheses of kealiinines a-C.
;
_journal_issue 24
_journal_name_full 'Organic letters'
_journal_page_first 6210
_journal_page_last 6213
_journal_paper_doi 10.1021/ol302958e
_journal_volume 14
_journal_year 2012
_chemical_formula_sum 'C24 H24 F3 N3 O6'
_chemical_formula_weight 507.46
_chemical_name_systematic
; 
 ? 
;
_space_group_IT_number 2
_symmetry_cell_setting triclinic
_symmetry_space_group_name_Hall '-P 1'
_symmetry_space_group_name_H-M 'P -1'
_atom_sites_solution_hydrogens geom
_atom_sites_solution_primary direct
_atom_sites_solution_secondary difmap
_audit_creation_method SHELXL-97
_cell_angle_alpha 95.766(3)
_cell_angle_beta 90.808(3)
_cell_angle_gamma 104.770(3)
_cell_formula_units_Z 4
_cell_length_a 10.371(2)
_cell_length_b 11.751(3)
_cell_length_c 20.714(4)
_cell_measurement_reflns_used 3706
_cell_measurement_temperature 296(2)
_cell_measurement_theta_max 25.97
_cell_measurement_theta_min 2.30
_cell_volume 2426.6(9)
_computing_cell_refinement 'Bruker SMART'
_computing_data_collection 'Bruker SMART'
_computing_data_reduction 'Bruker SAINT'
_computing_molecular_graphics 'Bruker SHELXTL'
_computing_publication_material 'Bruker SHELXTL'
_computing_structure_refinement 'SHELXL-97 (Sheldrick, 2008)'
_computing_structure_solution 'SHELXS-97 (Sheldrick, 2008)'
_diffrn_ambient_temperature 296(2)
_diffrn_measured_fraction_theta_full 0.982
_diffrn_measured_fraction_theta_max 0.982
_diffrn_measurement_device_type 'CCD area detector'
_diffrn_measurement_method 'phi and omega scans'
_diffrn_radiation_monochromator graphite
_diffrn_radiation_source 'fine-focus sealed tube'
_diffrn_radiation_type MoK\a
_diffrn_radiation_wavelength 0.71073
_diffrn_reflns_av_R_equivalents 0.0579
_diffrn_reflns_av_sigmaI/netI 0.0843
_diffrn_reflns_limit_h_max 13
_diffrn_reflns_limit_h_min -13
_diffrn_reflns_limit_k_max 15
_diffrn_reflns_limit_k_min -15
_diffrn_reflns_limit_l_max 27
_diffrn_reflns_limit_l_min -27
_diffrn_reflns_number 23848
_diffrn_reflns_theta_full 28.32
_diffrn_reflns_theta_max 28.32
_diffrn_reflns_theta_min 1.80
_exptl_absorpt_coefficient_mu 0.115
_exptl_absorpt_correction_type none
_exptl_crystal_colour brown
_exptl_crystal_density_diffrn 1.389
_exptl_crystal_density_method 'not measured'
_exptl_crystal_description prism
_exptl_crystal_F_000 1056
_exptl_crystal_size_max 0.26
_exptl_crystal_size_mid 0.11
_exptl_crystal_size_min 0.10
_refine_diff_density_max 0.625
_refine_diff_density_min -0.421
_refine_diff_density_rms 0.050
_refine_ls_extinction_method none
_refine_ls_goodness_of_fit_ref 1.053
_refine_ls_hydrogen_treatment constr
_refine_ls_matrix_type full
_refine_ls_number_parameters 715
_refine_ls_number_reflns 11874
_refine_ls_number_restraints 66
_refine_ls_restrained_S_all 1.112
_refine_ls_R_factor_all 0.1358
_refine_ls_R_factor_gt 0.0640
_refine_ls_shift/su_max 0.007
_refine_ls_shift/su_mean 0.000
_refine_ls_structure_factor_coef Fsqd
_refine_ls_weighting_details 'calc w=1/[\s^2^(Fo^2^)+(0.0500P)^2^+0.0000P] where P=(Fo^2^+2Fc^2^)/3'
_refine_ls_weighting_scheme calc
_refine_ls_wR_factor_gt 0.1464
_refine_ls_wR_factor_ref 0.1658
_reflns_number_gt 4985
_reflns_number_total 11874
_reflns_threshold_expression >2sigma(I)
_cod_data_source_file ol302958e_si_003.cif
_cod_data_source_block jay1m
_cod_depositor_comments
;
The following automatic conversions were performed:

'_symmetry_cell_setting' value 'Triclinic' changed to 'triclinic'
according to /home/saulius/struct/CIF-dictionaries/cif_core.dic
dictionary named 'cif_core.dic' version 2.4.2 from 2011-04-26.

Automatic conversion script
Id: cif_fix_values 1891 2012-01-12 08:04:46Z andrius 
;
_cod_original_sg_symbol_H-M P-1
_cod_database_code 1508792

loop_
_symmetry_equiv_pos_as_xyz
'x, y, z'
'-x, -y, -z'

loop_
_atom_site_label
_atom_site_type_symbol
_atom_site_fract_x
_atom_site_fract_y
_atom_site_fract_z
_atom_site_U_iso_or_equiv
_atom_site_adp_type
_atom_site_occupancy
_atom_site_symmetry_multiplicity
_atom_site_calc_flag
_atom_site_refinement_flags
_atom_site_disorder_assembly
_atom_site_disorder_group
O1 O 0.84581(16) 0.85773(14) 0.41031(8) 0.0516(5) Uani 1 1 d . . .
O2 O 0.92917(17) 1.03560(16) 0.33368(8) 0.0602(5) Uani 1 1 d . . .
O3 O 0.84365(18) 1.23281(15) 0.34940(8) 0.0632(5) Uani 1 1 d . . .
O4 O 0.7762(2) 0.43306(15) 0.53041(10) 0.0795(6) Uani 1 1 d . . .
N1 N 0.5907(2) 0.86126(17) 0.63312(10) 0.0495(5) Uani 1 1 d . . .
N2 N 0.5424(2) 1.03464(17) 0.65123(9) 0.0483(5) Uani 1 1 d . . .
N3 N 0.4861(2) 0.89832(19) 0.72990(11) 0.0662(7) Uani 1 1 d . . .
H3A H 0.4871 0.8303 0.7415 0.079 Uiso 1 1 calc R . .
H3B H 0.4523 0.9456 0.7546 0.079 Uiso 1 1 calc R . .
C1 C 0.5363(3) 0.9301(2) 0.67431(13) 0.0505(7) Uani 1 1 d . . .
C2 C 0.6036(2) 1.0340(2) 0.59138(12) 0.0432(6) Uani 1 1 d . . .
C3 C 0.6311(2) 1.1146(2) 0.54766(11) 0.0438(6) Uani 1 1 d . . .
H3 H 0.6072 1.1858 0.5546 0.053 Uiso 1 1 calc R . .
C4 C 0.6968(2) 1.0873(2) 0.49150(11) 0.0416(6) Uani 1 1 d . . .
C5 C 0.7304(2) 1.1723(2) 0.44631(12) 0.0485(6) Uani 1 1 d . . .
H5 H 0.7018 1.2413 0.4525 0.058 Uiso 1 1 calc R . .
C6 C 0.8035(3) 1.1547(2) 0.39428(12) 0.0500(6) Uani 1 1 d . . .
C7 C 0.8448(2) 1.0480(2) 0.38328(12) 0.0479(6) Uani 1 1 d . . .
C8 C 0.8093(2) 0.9621(2) 0.42452(11) 0.0432(6) Uani 1 1 d . . .
C9 C 0.7333(2) 0.9769(2) 0.48025(11) 0.0410(6) Uani 1 1 d . . .
C10 C 0.6992(2) 0.8915(2) 0.52649(11) 0.0416(6) Uani 1 1 d . . .
C11 C 0.6357(2) 0.9244(2) 0.57995(12) 0.0437(6) Uani 1 1 d . . .
C12 C 0.4984(3) 1.1344(2) 0.68222(13) 0.0615(8) Uani 1 1 d . . .
H12A H 0.4552 1.1129 0.7215 0.092 Uiso 1 1 calc R . .
H12B H 0.4369 1.1550 0.6533 0.092 Uiso 1 1 calc R . .
H12C H 0.5742 1.2009 0.6922 0.092 Uiso 1 1 calc R . .
C13 C 0.8015(3) 1.3399(2) 0.35776(15) 0.0780(9) Uani 1 1 d . . .
H13A H 0.7058 1.3214 0.3542 0.117 Uiso 1 1 calc R . .
H13B H 0.8384 1.3892 0.3248 0.117 Uiso 1 1 calc R . .
H13C H 0.8319 1.3809 0.3998 0.117 Uiso 1 1 calc R . .
C14 C 0.8651(3) 0.9932(3) 0.27199(13) 0.0821(10) Uani 1 1 d . . .
H14A H 0.8127 0.9132 0.2727 0.123 Uiso 1 1 calc R . .
H14B H 0.9311 0.9954 0.2398 0.123 Uiso 1 1 calc R . .
H14C H 0.8080 1.0421 0.2617 0.123 Uiso 1 1 calc R . .
C15 C 0.9812(3) 0.8636(3) 0.42788(14) 0.0705(8) Uani 1 1 d . . .
H15A H 1.0391 0.9316 0.4120 0.106 Uiso 1 1 calc R . .
H15B H 1.0035 0.7933 0.4091 0.106 Uiso 1 1 calc R . .
H15C H 0.9921 0.8697 0.4743 0.106 Uiso 1 1 calc R . .
C16 C 0.7276(2) 0.77237(19) 0.52338(11) 0.0416(6) Uani 1 1 d . . .
C17 C 0.6572(3) 0.6757(2) 0.48184(12) 0.0537(7) Uani 1 1 d . . .
H17 H 0.5956 0.6863 0.4514 0.064 Uiso 1 1 calc R . .
C18 C 0.6762(3) 0.5652(2) 0.48458(14) 0.0620(8) Uani 1 1 d . . .
H18 H 0.6284 0.5018 0.4560 0.074 Uiso 1 1 calc R . .
C19 C 0.7663(3) 0.5480(2) 0.52976(13) 0.0550(7) Uani 1 1 d . . .
C20 C 0.8390(3) 0.6418(2) 0.57135(13) 0.0566(7) Uani 1 1 d . . .
H20 H 0.9013 0.6309 0.6013 0.068 Uiso 1 1 calc R . .
C21 C 0.8179(3) 0.7531(2) 0.56788(12) 0.0519(7) Uani 1 1 d . . .
H21 H 0.8660 0.8164 0.5964 0.062 Uiso 1 1 calc R . .
C22 C 0.8672(4) 0.4122(3) 0.57679(18) 0.0997(12) Uani 1 1 d . . .
H22A H 0.9567 0.4517 0.5670 0.149 Uiso 1 1 calc R . .
H22B H 0.8588 0.3286 0.5753 0.149 Uiso 1 1 calc R . .
H22C H 0.8478 0.4420 0.6194 0.149 Uiso 1 1 calc R . .
O5 O 0.07152(19) 0.81760(16) 0.20030(8) 0.0625(5) Uani 1 1 d . . .
O6 O 0.0152(2) 0.64733(18) 0.28434(9) 0.0750(6) Uani 1 1 d . . .
O7 O 0.0303(2) 0.42676(18) 0.24958(9) 0.0821(6) Uani 1 1 d . . .
O8 O 0.2348(2) 1.26209(17) 0.09018(11) 0.0831(6) Uani 1 1 d . . .
N4 N 0.2330(2) 0.78952(18) -0.04323(10) 0.0555(6) Uani 1 1 d . . .
N5 N 0.2388(2) 0.60357(18) -0.07182(10) 0.0548(6) Uani 1 1 d . . .
N6 N 0.3019(2) 0.7435(2) -0.14823(11) 0.0719(7) Uani 1 1 d . . .
H6A H 0.3179 0.6914 -0.1771 0.086 Uiso 1 1 calc R . .
H6B H 0.3131 0.8154 -0.1567 0.086 Uiso 1 1 calc R . .
C23 C 0.2600(3) 0.7127(2) -0.09074(14) 0.0571(7) Uani 1 1 d . . .
C24 C 0.1947(3) 0.6083(2) -0.00775(12) 0.0504(6) Uani 1 1 d . . .
C25 C 0.1604(2) 0.5238(2) 0.03342(12) 0.0540(7) Uani 1 1 d . . .
H25 H 0.1615 0.4458 0.0209 0.065 Uiso 1 1 calc R . .
C26 C 0.1229(3) 0.5588(2) 0.09620(12) 0.0517(7) Uani 1 1 d . . .
C27 C 0.0915(3) 0.4738(2) 0.14103(13) 0.0613(8) Uani 1 1 d . . .
H27 H 0.0938 0.3963 0.1280 0.074 Uiso 1 1 calc R . .
C28 C 0.0583(3) 0.5022(3) 0.20256(14) 0.0618(8) Uani 1 1 d . . .
C29 C 0.0517(3) 0.6202(3) 0.22218(13) 0.0591(7) Uani 1 1 d . . .
C30 C 0.0832(3) 0.7051(2) 0.18051(13) 0.0525(7) Uani 1 1 d . . .
C31 C 0.1210(3) 0.6786(2) 0.11543(12) 0.0504(7) Uani 1 1 d . . .
C32 C 0.1577(2) 0.7662(2) 0.07057(12) 0.0497(6) Uani 1 1 d . . .
C33 C 0.1914(3) 0.7258(2) 0.01034(12) 0.0514(7) Uani 1 1 d . . .
C34 C 0.2569(3) 0.4973(2) -0.10917(13) 0.0687(8) Uani 1 1 d . . .
H34A H 0.2853 0.5154 -0.1517 0.103 Uiso 1 1 calc R . .
H34B H 0.1739 0.4372 -0.1129 0.103 Uiso 1 1 calc R . .
H34C H 0.3233 0.4692 -0.0875 0.103 Uiso 1 1 calc R . .
C35 C 0.0501(4) 0.3103(3) 0.23399(16) 0.0935(11) Uani 1 1 d . . .
H35A H -0.0086 0.2698 0.1980 0.140 Uiso 1 1 calc R . .
H35B H 0.0312 0.2665 0.2710 0.140 Uiso 1 1 calc R . .
H35C H 0.1410 0.3170 0.2226 0.140 Uiso 1 1 calc R . .
C36 C -0.1247(3) 0.6408(3) 0.28819(15) 0.0819(10) Uani 1 1 d . . .
H36A H -0.1459 0.6999 0.2642 0.123 Uiso 1 1 calc R . .
H36B H -0.1458 0.6544 0.3328 0.123 Uiso 1 1 calc R . .
H36C H -0.1757 0.5638 0.2702 0.123 Uiso 1 1 calc R . .
C37 C 0.1749(3) 0.8858(3) 0.24513(15) 0.0933(11) Uani 1 1 d . . .
H37A H 0.1696 0.8500 0.2850 0.140 Uiso 1 1 calc R . .
H37B H 0.1644 0.9648 0.2536 0.140 Uiso 1 1 calc R . .
H37C H 0.2602 0.8887 0.2270 0.140 Uiso 1 1 calc R . .
C38 C 0.1741(3) 0.8975(2) 0.08343(12) 0.0518(7) Uani 1 1 d . . .
C39 C 0.3013(3) 0.9700(3) 0.09252(14) 0.0716(9) Uani 1 1 d . . .
H39 H 0.3727 0.9363 0.0962 0.086 Uiso 1 1 calc R . .
C40 C 0.3261(3) 1.0923(2) 0.09637(15) 0.0743(9) Uani 1 1 d . . .
H40 H 0.4127 1.1399 0.1031 0.089 Uiso 1 1 calc R . .
C41 C 0.2209(3) 1.1422(2) 0.09006(13) 0.0629(8) Uani 1 1 d . . .
C42 C 0.0929(3) 1.0710(3) 0.08199(14) 0.0709(9) Uani 1 1 d . . .
H42 H 0.0216 1.1050 0.0790 0.085 Uiso 1 1 calc R . .
C43 C 0.0692(3) 0.9498(2) 0.07830(13) 0.0634(8) Uani 1 1 d . . .
H43 H -0.0178 0.9026 0.0723 0.076 Uiso 1 1 calc R . .
C44 C 0.3660(4) 1.3371(3) 0.09545(17) 0.0944(11) Uani 1 1 d . . .
H44A H 0.4082 1.3297 0.1358 0.142 Uiso 1 1 calc R . .
H44B H 0.3624 1.4176 0.0941 0.142 Uiso 1 1 calc R . .
H44C H 0.4162 1.3147 0.0600 0.142 Uiso 1 1 calc R . .
O9 O 0.5599(3) 0.6399(2) 0.66790(18) 0.1650(14) Uani 1 1 d U . .
H9 H 0.5523 0.7072 0.6659 0.247 Uiso 1 1 calc R . .
O10 O 0.4506(3) 0.6466(2) 0.75645(12) 0.1133(9) Uani 1 1 d . . .
C45 C 0.5109(4) 0.6027(3) 0.71862(17) 0.0754(9) Uani 1 1 d . A .
C46 C 0.5255(5) 0.4790(3) 0.7206(2) 0.0805(10) Uani 1 1 d . . .
F1 F 0.4488(9) 0.4016(4) 0.6774(3) 0.127(3) Uani 0.647(10) 1 d PU A 1
F2 F 0.6416(7) 0.4670(6) 0.7173(6) 0.150(4) Uani 0.647(10) 1 d P A 1
F3 F 0.4731(8) 0.4412(4) 0.7778(3) 0.140(3) Uani 0.647(10) 1 d PU A 1
F1A F 0.570(2) 0.4434(12) 0.6598(7) 0.191(6) Uani 0.353(10) 1 d P A 2
F2A F 0.6120(16) 0.4689(12) 0.7607(7) 0.140(5) Uani 0.353(10) 1 d PU A 2
F3A F 0.4259(11) 0.3972(10) 0.7236(10) 0.146(5) Uani 0.353(10) 1 d PU A 2
O11 O 0.7311(3) 0.9850(2) 0.07116(13) 0.1093(9) Uani 1 1 d U . .
O12 O 0.6284(2) 1.00542(18) 0.16219(10) 0.0797(6) Uani 1 1 d U . .
H11 H 0.6526 1.0762 0.1579 0.120 Uiso 1 1 calc R . .
C47 C 0.6663(3) 0.9496(3) 0.11740(15) 0.0651(8) Uani 1 1 d . B .
C48 C 0.6324(5) 0.8151(3) 0.1179(2) 0.0886(11) Uani 1 1 d . . .
F4 F 0.5560(13) 0.7625(7) 0.0646(3) 0.142(4) Uani 0.513(11) 1 d PU B 1
F5 F 0.7340(8) 0.7804(6) 0.1314(9) 0.177(6) Uani 0.513(11) 1 d P B 1
F6 F 0.5296(11) 0.7811(5) 0.1597(4) 0.123(3) Uani 0.513(11) 1 d PU B 1
F4A F 0.5113(11) 0.7664(8) 0.1069(9) 0.189(5) Uani 0.487(11) 1 d PU B 2
F5A F 0.6860(15) 0.7593(5) 0.0724(4) 0.138(5) Uani 0.487(11) 1 d P B 2
F6A F 0.6564(13) 0.7787(6) 0.1718(4) 0.132(4) Uani 0.487(11) 1 d PU B 2

loop_
_atom_site_aniso_label
_atom_site_aniso_U_11
_atom_site_aniso_U_22
_atom_site_aniso_U_33
_atom_site_aniso_U_23
_atom_site_aniso_U_13
_atom_site_aniso_U_12
O1 0.0568(12) 0.0470(10) 0.0555(11) -0.0005(8) 0.0045(9) 0.0239(9)
O2 0.0577(12) 0.0775(13) 0.0478(11) 0.0066(10) 0.0122(9) 0.0214(10)
O3 0.0795(14) 0.0572(11) 0.0608(12) 0.0251(10) 0.0208(10) 0.0241(11)
O4 0.0988(16) 0.0417(11) 0.1038(16) -0.0021(11) -0.0266(13) 0.0339(11)
N1 0.0616(14) 0.0455(12) 0.0456(12) 0.0091(10) 0.0168(11) 0.0188(11)
N2 0.0568(14) 0.0398(12) 0.0494(13) 0.0033(10) 0.0146(11) 0.0142(10)
N3 0.0906(18) 0.0537(14) 0.0612(15) 0.0157(12) 0.0292(14) 0.0261(13)
C1 0.0548(17) 0.0456(16) 0.0526(17) 0.0110(14) 0.0123(14) 0.0132(13)
C2 0.0467(15) 0.0370(14) 0.0469(15) 0.0040(12) 0.0077(12) 0.0123(12)
C3 0.0473(15) 0.0339(13) 0.0521(16) 0.0050(12) 0.0060(12) 0.0134(12)
C4 0.0441(14) 0.0367(13) 0.0448(15) 0.0049(11) 0.0036(12) 0.0119(11)
C5 0.0535(16) 0.0402(14) 0.0547(16) 0.0082(13) 0.0055(13) 0.0161(13)
C6 0.0574(17) 0.0473(15) 0.0483(16) 0.0146(13) 0.0077(13) 0.0150(13)
C7 0.0461(16) 0.0565(16) 0.0433(15) 0.0037(13) 0.0062(12) 0.0174(13)
C8 0.0437(15) 0.0422(14) 0.0441(15) 0.0003(12) -0.0009(12) 0.0135(12)
C9 0.0423(14) 0.0388(14) 0.0430(14) 0.0037(11) 0.0031(12) 0.0124(11)
C10 0.0444(15) 0.0371(13) 0.0439(15) 0.0010(11) 0.0003(12) 0.0128(11)
C11 0.0486(15) 0.0376(14) 0.0468(15) 0.0053(12) 0.0035(12) 0.0142(12)
C12 0.0710(19) 0.0525(16) 0.0652(18) -0.0001(14) 0.0180(15) 0.0252(15)
C13 0.095(2) 0.0642(19) 0.087(2) 0.0348(17) 0.0228(19) 0.0318(19)
C14 0.086(2) 0.109(3) 0.0497(18) -0.0093(18) 0.0082(17) 0.029(2)
C15 0.062(2) 0.074(2) 0.084(2) 0.0000(17) 0.0000(16) 0.0357(17)
C16 0.0476(15) 0.0354(13) 0.0435(14) 0.0018(11) 0.0031(12) 0.0149(12)
C17 0.0613(18) 0.0453(15) 0.0558(16) 0.0000(13) -0.0087(14) 0.0189(14)
C18 0.073(2) 0.0412(16) 0.0706(19) -0.0101(14) -0.0141(16) 0.0190(14)
C19 0.0654(19) 0.0392(15) 0.0642(18) -0.0004(13) -0.0042(15) 0.0231(14)
C20 0.0638(18) 0.0502(16) 0.0606(17) 0.0044(14) -0.0105(14) 0.0247(15)
C21 0.0577(17) 0.0427(15) 0.0558(16) -0.0015(13) -0.0042(14) 0.0167(13)
C22 0.110(3) 0.0523(19) 0.144(3) 0.011(2) -0.039(2) 0.037(2)
O5 0.0704(13) 0.0597(12) 0.0592(12) -0.0056(10) 0.0044(10) 0.0245(10)
O6 0.0848(16) 0.0959(15) 0.0488(12) 0.0031(11) 0.0118(11) 0.0329(13)
O7 0.1152(18) 0.0764(14) 0.0643(13) 0.0251(12) 0.0351(12) 0.0337(13)
O8 0.0906(17) 0.0501(12) 0.1107(18) 0.0011(12) -0.0091(13) 0.0255(12)
N4 0.0671(15) 0.0572(14) 0.0460(13) 0.0073(11) 0.0143(11) 0.0213(12)
N5 0.0710(16) 0.0448(13) 0.0498(14) 0.0046(11) 0.0121(12) 0.0170(12)
N6 0.104(2) 0.0599(15) 0.0581(15) 0.0170(12) 0.0301(14) 0.0274(14)
C23 0.0603(18) 0.0577(18) 0.0551(18) 0.0107(15) 0.0110(14) 0.0163(15)
C24 0.0558(17) 0.0486(16) 0.0466(16) 0.0019(13) 0.0076(13) 0.0140(13)
C25 0.0607(18) 0.0471(16) 0.0550(17) 0.0021(14) 0.0093(14) 0.0162(14)
C26 0.0584(17) 0.0499(16) 0.0486(16) 0.0054(13) 0.0078(13) 0.0171(14)
C27 0.076(2) 0.0546(17) 0.0570(18) 0.0092(15) 0.0158(15) 0.0214(15)
C28 0.069(2) 0.0667(19) 0.0560(19) 0.0187(16) 0.0177(15) 0.0234(16)
C29 0.0632(19) 0.071(2) 0.0467(17) 0.0036(15) 0.0084(14) 0.0253(16)
C30 0.0523(17) 0.0590(17) 0.0488(16) -0.0006(14) 0.0041(13) 0.0214(14)
C31 0.0531(17) 0.0534(16) 0.0480(16) 0.0039(13) 0.0051(13) 0.0204(13)
C32 0.0508(16) 0.0490(15) 0.0514(16) 0.0017(13) 0.0041(13) 0.0182(13)
C33 0.0582(17) 0.0474(15) 0.0515(17) 0.0047(13) 0.0073(14) 0.0189(13)
C34 0.090(2) 0.0557(17) 0.0612(18) -0.0022(15) 0.0153(16) 0.0236(17)
C35 0.135(3) 0.070(2) 0.088(2) 0.0371(19) 0.039(2) 0.038(2)
C36 0.086(3) 0.086(2) 0.078(2) 0.0029(18) 0.0267(19) 0.032(2)
C37 0.099(3) 0.086(2) 0.082(2) -0.0215(19) -0.018(2) 0.013(2)
C38 0.0586(18) 0.0498(16) 0.0500(16) -0.0002(13) 0.0033(13) 0.0217(15)
C39 0.063(2) 0.0605(19) 0.097(2) 0.0029(17) -0.0061(17) 0.0276(17)
C40 0.065(2) 0.0539(19) 0.103(2) 0.0010(17) -0.0095(18) 0.0181(16)
C41 0.077(2) 0.0514(18) 0.0632(19) 0.0005(15) -0.0009(16) 0.0249(17)
C42 0.069(2) 0.061(2) 0.090(2) -0.0004(17) -0.0010(17) 0.0346(17)
C43 0.0603(19) 0.0597(19) 0.074(2) 0.0024(15) 0.0037(15) 0.0243(16)
C44 0.107(3) 0.0553(19) 0.114(3) -0.0008(19) -0.018(2) 0.014(2)
O9 0.208(3) 0.108(2) 0.219(3) 0.091(2) 0.094(3) 0.081(2)
O10 0.149(2) 0.142(2) 0.0756(16) -0.0101(15) 0.0051(16) 0.095(2)
C45 0.093(3) 0.081(2) 0.067(2) 0.0270(19) 0.0225(19) 0.042(2)
C46 0.086(3) 0.063(2) 0.095(3) 0.013(2) 0.005(3) 0.020(2)
F1 0.200(6) 0.070(3) 0.105(4) -0.017(3) -0.027(4) 0.035(3)
F2 0.105(4) 0.123(4) 0.259(11) 0.068(6) 0.047(5) 0.077(3)
F3 0.232(7) 0.095(3) 0.108(4) 0.061(3) 0.052(4) 0.047(3)
F1A 0.196(15) 0.204(11) 0.161(10) -0.058(8) 0.062(10) 0.057(11)
F2A 0.134(10) 0.138(7) 0.166(9) 0.036(6) -0.046(7) 0.064(7)
F3A 0.133(7) 0.106(6) 0.194(11) 0.050(8) 0.021(8) 0.009(5)
O11 0.165(2) 0.0789(16) 0.1013(18) 0.0304(14) 0.0622(18) 0.0524(16)
O12 0.1082(17) 0.0680(13) 0.0698(14) 0.0080(11) 0.0174(12) 0.0343(13)
C47 0.089(2) 0.063(2) 0.0531(19) 0.0028(16) 0.0124(17) 0.0370(18)
C48 0.103(3) 0.077(3) 0.083(3) 0.011(2) 0.011(3) 0.017(3)
F4 0.180(7) 0.110(4) 0.100(4) -0.024(3) 0.015(4) -0.012(4)
F5 0.144(6) 0.089(4) 0.329(19) 0.070(8) 0.009(9) 0.068(4)
F6 0.186(7) 0.072(3) 0.103(4) 0.024(3) 0.051(4) 0.010(3)
F4A 0.174(7) 0.137(6) 0.245(11) 0.023(8) -0.023(8) 0.022(5)
F5A 0.247(14) 0.067(3) 0.120(5) -0.001(3) 0.062(7) 0.077(6)
F6A 0.189(9) 0.097(4) 0.111(5) 0.058(3) -0.029(4) 0.020(5)

loop_
_atom_type_symbol
_atom_type_description
_atom_type_scat_dispersion_real
_atom_type_scat_dispersion_imag
_atom_type_scat_source
C C 0.0033 0.0016 'International Tables Vol C Tables 4.2.6.8 and 6.1.1.4'
H H 0.0000 0.0000 'International Tables Vol C Tables 4.2.6.8 and 6.1.1.4'
N N 0.0061 0.0033 'International Tables Vol C Tables 4.2.6.8 and 6.1.1.4'
O O 0.0106 0.0060 'International Tables Vol C Tables 4.2.6.8 and 6.1.1.4'
F F 0.0171 0.0103 'International Tables Vol C Tables 4.2.6.8 and 6.1.1.4'

loop_
_geom_angle_atom_site_label_1
_geom_angle_atom_site_label_2
_geom_angle_atom_site_label_3
_geom_angle
C8 O1 C15 114.69(19)
C7 O2 C14 115.1(2)
C6 O3 C13 116.6(2)
C19 O4 C22 117.4(2)
C1 N1 C11 107.83(19)
C1 N2 C2 108.0(2)
C1 N2 C12 127.7(2)
C2 N2 C12 124.4(2)
C1 N3 H3A 120.0
C1 N3 H3B 120.0
H3A N3 H3B 120.0
N3 C1 N1 123.6(2)
N3 C1 N2 125.7(2)
N1 C1 N2 110.7(2)
C3 C2 N2 132.1(2)
C3 C2 C11 121.1(2)
N2 C2 C11 106.8(2)
C2 C3 C4 118.0(2)
C2 C3 H3 121.0
C4 C3 H3 121.0
C3 C4 C5 118.8(2)
C3 C4 C9 121.3(2)
C5 C4 C9 119.9(2)
C6 C5 C4 121.2(2)
C6 C5 H5 119.4
C4 C5 H5 119.4
C5 C6 O3 125.3(2)
C5 C6 C7 119.9(2)
O3 C6 C7 114.8(2)
C8 C7 O2 120.2(2)
C8 C7 C6 120.3(2)
O2 C7 C6 119.4(2)
C7 C8 O1 118.4(2)
C7 C8 C9 121.9(2)
O1 C8 C9 119.7(2)
C8 C9 C10 123.7(2)
C8 C9 C4 116.7(2)
C10 C9 C4 119.5(2)
C11 C10 C9 115.9(2)
C11 C10 C16 116.6(2)
C9 C10 C16 127.5(2)
C10 C11 C2 124.2(2)
C10 C11 N1 129.2(2)
C2 C11 N1 106.6(2)
N2 C12 H12A 109.5
N2 C12 H12B 109.5
H12A C12 H12B 109.5
N2 C12 H12C 109.5
H12A C12 H12C 109.5
H12B C12 H12C 109.5
O3 C13 H13A 109.5
O3 C13 H13B 109.5
H13A C13 H13B 109.5
O3 C13 H13C 109.5
H13A C13 H13C 109.5
H13B C13 H13C 109.5
O2 C14 H14A 109.5
O2 C14 H14B 109.5
H14A C14 H14B 109.5
O2 C14 H14C 109.5
H14A C14 H14C 109.5
H14B C14 H14C 109.5
O1 C15 H15A 109.5
O1 C15 H15B 109.5
H15A C15 H15B 109.5
O1 C15 H15C 109.5
H15A C15 H15C 109.5
H15B C15 H15C 109.5
C21 C16 C17 117.5(2)
C21 C16 C10 119.3(2)
C17 C16 C10 122.9(2)
C18 C17 C16 121.6(2)
C18 C17 H17 119.2
C16 C17 H17 119.2
C17 C18 C19 119.8(2)
C17 C18 H18 120.1
C19 C18 H18 120.1
C20 C19 C18 120.3(2)
C20 C19 O4 123.7(2)
C18 C19 O4 116.0(2)
C19 C20 C21 118.9(2)
C19 C20 H20 120.6
C21 C20 H20 120.6
C16 C21 C20 121.9(2)
C16 C21 H21 119.1
C20 C21 H21 119.1
O4 C22 H22A 109.5
O4 C22 H22B 109.5
H22A C22 H22B 109.5
O4 C22 H22C 109.5
H22A C22 H22C 109.5
H22B C22 H22C 109.5
C30 O5 C37 114.4(2)
C29 O6 C36 113.0(2)
C28 O7 C35 116.7(2)
C41 O8 C44 117.4(2)
C23 N4 C33 107.3(2)
C23 N5 C24 107.8(2)
C23 N5 C34 127.6(2)
C24 N5 C34 124.6(2)
C23 N6 H6A 120.0
C23 N6 H6B 120.0
H6A N6 H6B 120.0
N6 C23 N5 125.6(3)
N6 C23 N4 123.2(2)
N5 C23 N4 111.2(2)
C25 C24 C33 121.8(2)
C25 C24 N5 131.6(2)
C33 C24 N5 106.7(2)
C24 C25 C26 117.4(2)
C24 C25 H25 121.3
C26 C25 H25 121.3
C27 C26 C25 118.7(2)
C27 C26 C31 119.9(2)
C25 C26 C31 121.3(2)
C28 C27 C26 121.8(3)
C28 C27 H27 119.1
C26 C27 H27 119.1
C27 C28 O7 125.8(3)
C27 C28 C29 119.2(3)
O7 C28 C29 115.0(2)
C30 C29 O6 120.7(3)
C30 C29 C28 120.6(2)
O6 C29 C28 118.7(3)
C29 C30 O5 119.1(2)
C29 C30 C31 121.6(2)
O5 C30 C31 119.2(2)
C26 C31 C30 116.8(2)
C26 C31 C32 120.0(2)
C30 C31 C32 123.2(2)
C33 C32 C31 115.6(2)
C33 C32 C38 116.3(2)
C31 C32 C38 127.9(2)
C32 C33 C24 123.9(2)
C32 C33 N4 129.0(2)
C24 C33 N4 107.0(2)
N5 C34 H34A 109.5
N5 C34 H34B 109.5
H34A C34 H34B 109.5
N5 C34 H34C 109.5
H34A C34 H34C 109.5
H34B C34 H34C 109.5
O7 C35 H35A 109.5
O7 C35 H35B 109.5
H35A C35 H35B 109.5
O7 C35 H35C 109.5
H35A C35 H35C 109.5
H35B C35 H35C 109.5
O6 C36 H36A 109.5
O6 C36 H36B 109.5
H36A C36 H36B 109.5
O6 C36 H36C 109.5
H36A C36 H36C 109.5
H36B C36 H36C 109.5
O5 C37 H37A 109.5
O5 C37 H37B 109.5
H37A C37 H37B 109.5
O5 C37 H37C 109.5
H37A C37 H37C 109.5
H37B C37 H37C 109.5
C39 C38 C43 118.2(2)
C39 C38 C32 118.2(2)
C43 C38 C32 123.1(3)
C38 C39 C40 121.7(3)
C38 C39 H39 119.1
C40 C39 H39 119.1
C41 C40 C39 119.2(3)
C41 C40 H40 120.4
C39 C40 H40 120.4
C40 C41 C42 119.8(3)
C40 C41 O8 123.9(3)
C42 C41 O8 116.2(3)
C41 C42 C43 120.6(3)
C41 C42 H42 119.7
C43 C42 H42 119.7
C42 C43 C38 120.5(3)
C42 C43 H43 119.8
C38 C43 H43 119.8
O8 C44 H44A 109.5
O8 C44 H44B 109.5
H44A C44 H44B 109.5
O8 C44 H44C 109.5
H44A C44 H44C 109.5
H44B C44 H44C 109.5
C45 O9 H9 109.5
O10 C45 O9 128.6(3)
O10 C45 C46 122.8(4)
O9 C45 C46 108.2(3)
F3A C46 F2 124.4(6)
F3A C46 F2A 108.3(9)
F2 C46 F2A 44.9(6)
F3A C46 F1 46.0(7)
F2 C46 F1 108.7(6)
F2A C46 F1 131.4(7)
F3A C46 F3 55.9(8)
F2 C46 F3 109.2(6)
F2A C46 F3 66.9(7)
F1 C46 F3 101.7(5)
F3A C46 F1A 99.6(9)
F2 C46 F1A 61.2(6)
F2A C46 F1A 104.6(9)
F1 C46 F1A 57.0(6)
F3 C46 F1A 144.9(7)
F3A C46 C45 119.6(6)
F2 C46 C45 116.1(5)
F2A C46 C45 115.2(7)
F1 C46 C45 113.3(4)
F3 C46 C45 106.8(4)
F1A C46 C45 107.4(7)
C47 O12 H11 109.5
O12 C47 O11 129.4(3)
O12 C47 C48 116.9(3)
O11 C47 C48 113.7(3)
F4A C48 F5 135.2(7)
F4A C48 F6A 102.5(8)
F5 C48 F6A 54.8(6)
F4A C48 F5A 101.4(8)
F5 C48 F5A 60.3(6)
F6A C48 F5A 107.6(7)
F4A C48 F4 45.1(7)
F5 C48 F4 118.7(8)
F6A C48 F4 132.9(5)
F5A C48 F4 62.0(5)
F4A C48 F6 48.8(7)
F5 C48 F6 113.0(7)
F6A C48 F6 60.3(5)
F5A C48 F6 134.6(5)
F4 C48 F6 93.4(6)
F4A C48 C47 113.1(6)
F5 C48 C47 111.6(5)
F6A C48 C47 115.6(5)
F5A C48 C47 115.0(5)
F4 C48 C47 109.6(5)
F6 C48 C47 109.0(4)

loop_
_geom_bond_atom_site_label_1
_geom_bond_atom_site_label_2
_geom_bond_distance
O1 C8 1.379(3)
O1 C15 1.429(3)
O2 C7 1.379(3)
O2 C14 1.415(3)
O3 C6 1.367(3)
O3 C13 1.429(3)
O4 C19 1.382(3)
O4 C22 1.420(3)
N1 C1 1.345(3)
N1 C11 1.408(3)
N2 C1 1.350(3)
N2 C2 1.401(3)
N2 C12 1.457(3)
N3 C1 1.319(3)
N3 H3A 0.8600
N3 H3B 0.8600
C2 C3 1.357(3)
C2 C11 1.408(3)
C3 C4 1.407(3)
C3 H3 0.9300
C4 C5 1.419(3)
C4 C9 1.440(3)
C5 C6 1.355(3)
C5 H5 0.9300
C6 C7 1.425(3)
C7 C8 1.370(3)
C8 C9 1.428(3)
C9 C10 1.439(3)
C10 C11 1.369(3)
C10 C16 1.498(3)
C12 H12A 0.9600
C12 H12B 0.9600
C12 H12C 0.9600
C13 H13A 0.9600
C13 H13B 0.9600
C13 H13C 0.9600
C14 H14A 0.9600
C14 H14B 0.9600
C14 H14C 0.9600
C15 H15A 0.9600
C15 H15B 0.9600
C15 H15C 0.9600
C16 C21 1.380(3)
C16 C17 1.388(3)
C17 C18 1.368(3)
C17 H17 0.9300
C18 C19 1.378(3)
C18 H18 0.9300
C19 C20 1.376(3)
C20 C21 1.388(3)
C20 H20 0.9300
C21 H21 0.9300
C22 H22A 0.9600
C22 H22B 0.9600
C22 H22C 0.9600
O5 C30 1.380(3)
O5 C37 1.428(3)
O6 C29 1.377(3)
O6 C36 1.437(3)
O7 C28 1.367(3)
O7 C35 1.441(3)
O8 C41 1.379(3)
O8 C44 1.416(4)
N4 C23 1.349(3)
N4 C33 1.412(3)
N5 C23 1.344(3)
N5 C24 1.410(3)
N5 C34 1.457(3)
N6 C23 1.326(3)
N6 H6A 0.8600
N6 H6B 0.8600
C24 C25 1.356(3)
C24 C33 1.404(3)
C25 C26 1.415(3)
C25 H25 0.9300
C26 C27 1.412(3)
C26 C31 1.428(3)
C27 C28 1.356(4)
C27 H27 0.9300
C28 C29 1.424(4)
C29 C30 1.364(4)
C30 C31 1.436(3)
C31 C32 1.440(3)
C32 C33 1.372(3)
C32 C38 1.504(3)
C34 H34A 0.9600
C34 H34B 0.9600
C34 H34C 0.9600
C35 H35A 0.9600
C35 H35B 0.9600
C35 H35C 0.9600
C36 H36A 0.9600
C36 H36B 0.9600
C36 H36C 0.9600
C37 H37A 0.9600
C37 H37B 0.9600
C37 H37C 0.9600
C38 C39 1.375(4)
C38 C43 1.387(3)
C39 C40 1.388(4)
C39 H39 0.9300
C40 C41 1.373(4)
C40 H40 0.9300
C41 C42 1.375(4)
C42 C43 1.376(4)
C42 H42 0.9300
C43 H43 0.9300
C44 H44A 0.9600
C44 H44B 0.9600
C44 H44C 0.9600
O9 C45 1.244(4)
O9 H9 0.8200
O10 C45 1.170(3)
C45 C46 1.504(5)
C46 F3A 1.226(10)
C46 F2 1.249(7)
C46 F2A 1.250(11)
C46 F1 1.307(6)
C46 F3 1.377(6)
C46 F1A 1.409(11)
O11 C47 1.223(3)
O12 C47 1.211(3)
O12 H11 0.8200
C47 C48 1.530(5)
C48 F4A 1.247(10)
C48 F5 1.260(8)
C48 F6A 1.279(7)
C48 F5A 1.304(7)
C48 F4 1.347(9)
C48 F6 1.388(8)
